data_7015127
loop_
_publ_author_name
'Muesmann, Thomas W. T.'
'Zitzer, Christina'
'Mietrach, Andrea'
'Kl\"uner, Thorsten'
'Christoffers, Jens'
'Wickleder, Mathias S.'

_publ_section_title
;
 para-Benzene disulfonic acid and its tetrachloro and tetrafluoro
 derivatives--studies towards polyhalogenated metal-organic-frameworks
 with sulfo analogues of terephthalic acid.
;
_journal_issue 13
_journal_name_full 'Dalton transactions (Cambridge, England : 2003)'
_journal_page_first 3128
_journal_page_last 3141
_journal_paper_doi 10.1039/c0dt01223h
_journal_volume 40
_journal_year 2011
_chemical_formula_sum 'C18 H28 Cl4 N4 O10 S2 Zn'
_chemical_formula_weight 731.73
_chemical_name_systematic
;
?
;
_space_group_IT_number 2
_symmetry_space_group_name_Hall '-P 1'
_symmetry_space_group_name_H-M 'P -1'
_atom_sites_solution_hydrogens geom
_atom_sites_solution_primary direct
_atom_sites_solution_secondary difmap
_audit_creation_method SHELXL-97
_cell_angle_alpha 91.409(16)
_cell_angle_beta 106.723(16)
_cell_angle_gamma 90.440(16)
_cell_formula_units_Z 1
_cell_length_a 9.0518(12)
_cell_length_b 9.8960(10)
_cell_length_c 8.3148(11)
_cell_measurement_temperature 293(2)
_cell_volume 713.01(16)
_computing_structure_refinement 'SHELXL-97 (Sheldrick, 1997)'
_computing_structure_solution 'SHELXS-97 (Sheldrick, 1990)'
_diffrn_ambient_temperature 293(2)
_diffrn_measured_fraction_theta_full 0.916
_diffrn_measured_fraction_theta_max 0.916
_diffrn_radiation_monochromator graphite
_diffrn_radiation_source 'fine-focus sealed tube'
_diffrn_radiation_type MoK\a
_diffrn_radiation_wavelength 0.71073
_diffrn_reflns_av_R_equivalents 0.0428
_diffrn_reflns_av_sigmaI/netI 0.0329
_diffrn_reflns_limit_h_max 12
_diffrn_reflns_limit_h_min -12
_diffrn_reflns_limit_k_max 13
_diffrn_reflns_limit_k_min -13
_diffrn_reflns_limit_l_max 11
_diffrn_reflns_limit_l_min -11
_diffrn_reflns_number 11246
_diffrn_reflns_theta_full 28.28
_diffrn_reflns_theta_max 28.28
_diffrn_reflns_theta_min 2.93
_exptl_absorpt_coefficient_mu 1.440
_exptl_crystal_density_diffrn 1.704
_exptl_crystal_density_method 'not measured'
_exptl_crystal_F_000 374
_refine_diff_density_max 0.498
_refine_diff_density_min -0.451
_refine_diff_density_rms 0.061
_refine_ls_extinction_method none
_refine_ls_goodness_of_fit_ref 1.755
_refine_ls_hydrogen_treatment mixed
_refine_ls_matrix_type full
_refine_ls_number_parameters 234
_refine_ls_number_reflns 3226
_refine_ls_number_restraints 0
_refine_ls_restrained_S_all 1.755
_refine_ls_R_factor_all 0.0323
_refine_ls_R_factor_gt 0.0257
_refine_ls_shift/su_max 1.273
_refine_ls_shift/su_mean 0.321
_refine_ls_structure_factor_coef Fsqd
_refine_ls_weighting_details 'calc w=1/[\s^2^(Fo^2^)+(0.0000P)^2^+0.0000P] where P=(Fo^2^+2Fc^2^)/3'
_refine_ls_weighting_scheme calc
_refine_ls_wR_factor_gt 0.0495
_refine_ls_wR_factor_ref 0.0501
_reflns_number_gt 2699
_reflns_number_total 3226
_reflns_threshold_expression >2sigma(I)
_cod_data_source_file c0dt01223h.txt
_cod_data_source_block c:\cz12\cz12_neu\cz12
_cod_original_cell_volume 713.01(15)
_cod_database_code 7015127

loop_
_symmetry_equiv_pos_as_xyz
'x, y, z'
'-x, -y, -z'

loop_
_atom_site_label
_atom_site_type_symbol
_atom_site_fract_x
_atom_site_fract_y
_atom_site_fract_z
_atom_site_U_iso_or_equiv
_atom_site_adp_type
_atom_site_occupancy
_atom_site_symmetry_multiplicity
_atom_site_calc_flag
_atom_site_refinement_flags
_atom_site_disorder_assembly
_atom_site_disorder_group
Zn1 Zn 0.5000 0.5000 0.5000 0.01625(8) Uani 1 2 d S . .
S5 S 0.75254(4) 0.76343(5) 0.62601(5) 0.01732(10) Uani 1 1 d . . .
Cl1 Cl 0.50810(5) 0.83784(5) 0.81684(5) 0.02696(11) Uani 1 1 d . . .
Cl2 Cl 0.27259(6) 1.05158(7) 0.71297(7) 0.04387(16) Uani 1 1 d . . .
C6 C 0.50565(18) 0.92591(18) 0.6395(2) 0.0167(3) Uani 1 1 d . . .
O8 O 0.66397(13) 0.34963(14) 0.59619(15) 0.0237(3) Uani 1 1 d . . .
N8 N 0.78719(15) 0.19912(17) 0.78809(18) 0.0207(3) Uani 1 1 d . . .
O9 O 0.66022(13) 0.64522(13) 0.64166(14) 0.0199(3) Uani 1 1 d . . .
O10 O 0.58588(13) 0.52121(14) 0.29790(15) 0.0230(3) Uani 1 1 d . . .
O11 O 0.84281(13) 0.81684(14) 0.78745(16) 0.0267(3) Uani 1 1 d . . .
O12 O 0.83693(14) 0.74124(14) 0.50556(17) 0.0281(3) Uani 1 1 d . . .
C9 C 0.67749(19) 0.28612(19) 0.7260(2) 0.0197(4) Uani 1 1 d . . .
H1 H 0.601(2) 0.300(2) 0.789(3) 0.025(5) Uiso 1 1 d . . .
C7 C 0.39674(18) 1.02756(18) 0.5915(2) 0.0174(3) Uani 1 1 d . . .
C8 C 0.61121(17) 0.89507(18) 0.5495(2) 0.0152(3) Uani 1 1 d . . .
N9 N 0.78606(15) 0.51042(16) 0.18660(17) 0.0199(3) Uani 1 1 d . . .
C10 C 0.71749(19) 0.4838(2) 0.3025(2) 0.0236(4) Uani 1 1 d . . .
H2 H 0.784(2) 0.437(2) 0.402(3) 0.022(5) Uiso 1 1 d . . .
C11 C 0.7949(2) 0.1287(3) 0.9433(2) 0.0317(5) Uani 1 1 d . . .
H3 H 0.786(3) 0.030(3) 0.924(3) 0.032(6) Uiso 1 1 d . . .
H6 H 0.900(3) 0.157(3) 1.033(3) 0.051(7) Uiso 1 1 d . . .
H9 H 0.708(3) 0.157(3) 0.971(3) 0.051(7) Uiso 1 1 d . . .
C12 C 0.7131(2) 0.5950(3) 0.0473(3) 0.0336(5) Uani 1 1 d . . .
H7 H 0.784(4) 0.653(4) 0.017(4) 0.077(10) Uiso 1 1 d . . .
H11 H 0.717(5) 0.547(5) -0.041(6) 0.135(17) Uiso 1 1 d . . .
H12 H 0.614(5) 0.624(4) 0.034(5) 0.104(14) Uiso 1 1 d . . .
C13 C 0.9059(2) 0.1660(3) 0.7068(3) 0.0330(5) Uani 1 1 d . . .
H4 H 0.913(3) 0.070(3) 0.699(3) 0.034(6) Uiso 1 1 d . . .
H10 H 1.007(4) 0.193(3) 0.785(4) 0.064(9) Uiso 1 1 d . . .
H14 H 0.881(3) 0.209(3) 0.606(4) 0.063(9) Uiso 1 1 d . . .
C14 C 0.9415(2) 0.4635(3) 0.2018(3) 0.0388(5) Uani 1 1 d . . .
H5 H 0.971(3) 0.422(3) 0.297(4) 0.056(8) Uiso 1 1 d . . .
H8 H 0.941(3) 0.413(3) 0.095(4) 0.069(9) Uiso 1 1 d . . .
H13 H 1.013(3) 0.541(3) 0.208(4) 0.058(8) Uiso 1 1 d . . .

loop_
_atom_site_aniso_label
_atom_site_aniso_U_11
_atom_site_aniso_U_22
_atom_site_aniso_U_33
_atom_site_aniso_U_23
_atom_site_aniso_U_13
_atom_site_aniso_U_12
Zn1 0.01651(13) 0.01737(17) 0.01670(14) 0.00549(11) 0.00715(10) 0.00481(11)
S5 0.01470(17) 0.0153(2) 0.0220(2) 0.00509(16) 0.00496(15) 0.00579(16)
Cl1 0.0317(2) 0.0315(3) 0.0232(2) 0.01582(19) 0.01524(17) 0.01578(19)
Cl2 0.0508(3) 0.0555(4) 0.0422(3) 0.0304(3) 0.0370(2) 0.0389(3)
C6 0.0196(7) 0.0157(9) 0.0154(7) 0.0047(6) 0.0056(6) 0.0028(7)
O8 0.0233(6) 0.0233(8) 0.0262(6) 0.0074(5) 0.0092(5) 0.0063(5)
N8 0.0178(6) 0.0207(9) 0.0228(7) 0.0051(6) 0.0040(5) 0.0047(6)
O9 0.0222(5) 0.0161(7) 0.0207(6) 0.0042(5) 0.0046(4) 0.0029(5)
O10 0.0210(5) 0.0284(8) 0.0216(6) 0.0045(5) 0.0090(5) 0.0043(5)
O11 0.0227(6) 0.0206(8) 0.0295(7) 0.0022(5) -0.0044(5) 0.0045(5)
O12 0.0282(6) 0.0254(8) 0.0379(7) 0.0131(6) 0.0194(5) 0.0146(6)
C9 0.0181(7) 0.0202(10) 0.0205(8) 0.0014(7) 0.0047(6) -0.0005(7)
C7 0.0185(7) 0.0190(10) 0.0173(7) 0.0031(7) 0.0088(6) 0.0057(7)
C8 0.0139(7) 0.0137(9) 0.0178(7) 0.0027(6) 0.0042(5) 0.0038(6)
N9 0.0226(7) 0.0205(9) 0.0194(7) 0.0055(6) 0.0100(5) 0.0070(6)
C10 0.0255(8) 0.0265(12) 0.0201(8) 0.0082(8) 0.0079(6) 0.0078(8)
C11 0.0358(11) 0.0315(14) 0.0262(10) 0.0097(9) 0.0054(8) 0.0084(9)
C12 0.0292(10) 0.0465(15) 0.0254(10) 0.0177(9) 0.0068(8) 0.0061(9)
C13 0.0260(10) 0.0260(13) 0.0520(14) 0.0062(10) 0.0184(9) 0.0092(9)
C14 0.0342(11) 0.0449(16) 0.0471(13) 0.0210(11) 0.0249(9) 0.0220(10)

loop_
_atom_type_symbol
_atom_type_description
_atom_type_scat_dispersion_real
_atom_type_scat_dispersion_imag
_atom_type_scat_source
C C 0.0033 0.0016 'International Tables Vol C Tables 4.2.6.8 and 6.1.1.4'
H H 0.0000 0.0000 'International Tables Vol C Tables 4.2.6.8 and 6.1.1.4'
N N 0.0061 0.0033 'International Tables Vol C Tables 4.2.6.8 and 6.1.1.4'
O O 0.0106 0.0060 'International Tables Vol C Tables 4.2.6.8 and 6.1.1.4'
Cl Cl 0.1484 0.1585 'International Tables Vol C Tables 4.2.6.8 and 6.1.1.4'
S S 0.1246 0.1234 'International Tables Vol C Tables 4.2.6.8 and 6.1.1.4'
Zn Zn 0.2839 1.4301 'International Tables Vol C Tables 4.2.6.8 and 6.1.1.4'

loop_
_geom_angle_atom_site_label_1
_geom_angle_atom_site_label_2
_geom_angle_atom_site_label_3
_geom_angle
_geom_angle_site_symmetry_1
_geom_angle_site_symmetry_3
_geom_angle_publ_flag
O10 Zn1 O10 180.0 . 2_666 ?
O10 Zn1 O9 90.93(5) . . ?
O10 Zn1 O9 89.07(5) 2_666 . ?
O10 Zn1 O9 89.07(5) . 2_666 ?
O10 Zn1 O9 90.93(5) 2_666 2_666 ?
O9 Zn1 O9 180.0 . 2_666 ?
O10 Zn1 O8 89.70(5) . 2_666 ?
O10 Zn1 O8 90.30(5) 2_666 2_666 ?
O9 Zn1 O8 91.73(5) . 2_666 ?
O9 Zn1 O8 88.27(5) 2_666 2_666 ?
O10 Zn1 O8 90.30(5) . . ?
O10 Zn1 O8 89.70(5) 2_666 . ?
O9 Zn1 O8 88.27(5) . . ?
O9 Zn1 O8 91.73(5) 2_666 . ?
O8 Zn1 O8 180.0 2_666 . ?
O12 S5 O11 115.06(8) . . ?
O12 S5 O9 112.48(8) . . ?
O11 S5 O9 111.92(7) . . ?
O12 S5 C8 108.57(7) . . ?
O11 S5 C8 103.28(8) . . ?
O9 S5 C8 104.49(7) . . ?
C8 C6 C7 122.27(14) . . ?
C8 C6 Cl1 120.11(13) . . ?
C7 C6 Cl1 117.62(12) . . ?
C9 O8 Zn1 126.36(12) . . ?
C9 N8 C13 122.50(16) . . ?
C9 N8 C11 121.15(15) . . ?
C13 N8 C11 116.34(17) . . ?
S5 O9 Zn1 142.79(7) . . ?
C10 O10 Zn1 121.57(11) . . ?
O8 C9 N8 124.76(16) . . ?
C8 C7 C6 121.11(14) 2_676 . ?
C8 C7 Cl2 122.06(13) 2_676 . ?
C6 C7 Cl2 116.83(12) . . ?
C7 C8 C6 116.62(15) 2_676 . ?
C7 C8 S5 124.48(12) 2_676 . ?
C6 C8 S5 118.86(12) . . ?
C10 N9 C12 120.76(15) . . ?
C10 N9 C14 120.86(16) . . ?
C12 N9 C14 118.25(16) . . ?
O10 C10 N9 124.21(16) . . ?

loop_
_geom_bond_atom_site_label_1
_geom_bond_atom_site_label_2
_geom_bond_distance
_geom_bond_site_symmetry_2
_geom_bond_publ_flag
Zn1 O10 2.0588(11) . ?
Zn1 O10 2.0588(11) 2_666 ?
Zn1 O9 2.1113(13) . ?
Zn1 O9 2.1113(13) 2_666 ?
Zn1 O8 2.1133(13) 2_666 ?
Zn1 O8 2.1133(13) . ?
S5 O12 1.4377(13) . ?
S5 O11 1.4409(13) . ?
S5 O9 1.4625(12) . ?
S5 C8 1.8265(17) . ?
Cl1 C6 1.7259(16) . ?
Cl2 C7 1.7275(15) . ?
C6 C8 1.404(2) . ?
C6 C7 1.397(2) . ?
O8 C9 1.238(2) . ?
N8 C9 1.317(2) . ?
N8 C13 1.460(2) . ?
N8 C11 1.466(2) . ?
O10 C10 1.241(2) . ?
C7 C8 1.401(2) 2_676 ?
C8 C7 1.401(2) 2_676 ?
N9 C10 1.318(2) . ?
N9 C12 1.447(2) . ?
N9 C14 1.457(2) . ?

loop_
_geom_torsion_atom_site_label_1
_geom_torsion_atom_site_label_2
_geom_torsion_atom_site_label_3
_geom_torsion_atom_site_label_4
_geom_torsion
_geom_torsion_site_symmetry_1
_geom_torsion_site_symmetry_2
_geom_torsion_site_symmetry_3
_geom_torsion_site_symmetry_4
_geom_torsion_publ_flag
O10 Zn1 O8 C9 -178.89(15) . . . . ?
O10 Zn1 O8 C9 1.11(15) 2_666 . . . ?
O9 Zn1 O8 C9 90.20(15) . . . . ?
O9 Zn1 O8 C9 -89.80(15) 2_666 . . . ?
O8 Zn1 O8 C9 -85(100) 2_666 . . . ?
O12 S5 O9 Zn1 -48.80(15) . . . . ?
O11 S5 O9 Zn1 179.85(11) . . . . ?
C8 S5 O9 Zn1 68.77(14) . . . . ?
O10 Zn1 O9 S5 26.69(13) . . . . ?
O10 Zn1 O9 S5 -153.31(13) 2_666 . . . ?
O9 Zn1 O9 S5 117(100) 2_666 . . . ?
O8 Zn1 O9 S5 -63.04(13) 2_666 . . . ?
O8 Zn1 O9 S5 116.96(13) . . . . ?
O10 Zn1 O10 C10 -42(100) 2_666 . . . ?
O9 Zn1 O10 C10 67.79(15) . . . . ?
O9 Zn1 O10 C10 -112.21(15) 2_666 . . . ?
O8 Zn1 O10 C10 159.51(16) 2_666 . . . ?
O8 Zn1 O10 C10 -20.49(16) . . . . ?
Zn1 O8 C9 N8 -175.47(13) . . . . ?
C13 N8 C9 O8 -1.1(3) . . . . ?
C11 N8 C9 O8 179.71(18) . . . . ?
C8 C6 C7 C8 -0.5(3) . . . 2_676 ?
Cl1 C6 C7 C8 179.07(13) . . . 2_676 ?
C8 C6 C7 Cl2 178.92(14) . . . . ?
Cl1 C6 C7 Cl2 -1.46(19) . . . . ?
C7 C6 C8 C7 0.5(3) . . . 2_676 ?
Cl1 C6 C8 C7 -179.09(13) . . . 2_676 ?
C7 C6 C8 S5 178.32(13) . . . . ?
Cl1 C6 C8 S5 -1.3(2) . . . . ?
O12 S5 C8 C7 -7.88(17) . . . 2_676 ?
O11 S5 C8 C7 114.69(15) . . . 2_676 ?
O9 S5 C8 C7 -128.11(15) . . . 2_676 ?
O12 S5 C8 C6 174.50(13) . . . . ?
O11 S5 C8 C6 -62.92(15) . . . . ?
O9 S5 C8 C6 54.28(15) . . . . ?
Zn1 O10 C10 N9 -170.75(14) . . . . ?
C12 N9 C10 O10 4.0(3) . . . . ?
C14 N9 C10 O10 179.6(2) . . . . ?
